data_7101552
loop_
_publ_author_name
'Hoi Lun Kwong'
'Ho-Lun Yeung'
'Wing-Sze Lee'
'Wing-Tak Wong'

_publ_section_title
;
Stereoselective formation of a single-stranded helicate: Structure of a
bis(Palladium-allyl)quaterpyridine complex and its use in catalytic
enantioselective allylic substitution
;
_journal_issue 46
_journal_name_full 'Chemical Communications'
_journal_paper_doi 10.1039/b608481h
_journal_year 2006
_chemical_absolute_configuration rmad
_chemical_formula_moiety 'C42 H48 N4 Pd2, 2(F6 Sb), 2(C H Cl3)'
_chemical_formula_sum 'C44 H50 Cl6 F12 N4 Pd2 Sb2'
_chemical_formula_weight 1531.90
_space_group_IT_number 18
_space_group_name_Hall 'P 2 2ab'
_space_group_name_H-M_alt 'P 21 21 2'
_symmetry_cell_setting orthorhombic
_symmetry_Int_Tables_number 18
_symmetry_space_group_name_Hall 'P 2 2ab'
_symmetry_space_group_name_H-M 'P 21 21 2'
_cell_angle_alpha 90
_cell_angle_beta 90
_cell_angle_gamma 90
_cell_formula_units_Z 2
_cell_length_a 16.179(13)
_cell_length_b 15.653(12)
_cell_length_c 10.866(8)
_cell_measurement_reflns_used 32129
_cell_measurement_temperature 298(1)
_cell_measurement_theta_max 28.5
_cell_measurement_theta_min 1.3
_cell_volume 2751.7(37)
_computing_cell_refinement 'SAINT (Bruker, 1998)'
_computing_data_collection 'SMART (Bruker, 1998)'
_computing_data_reduction 'SAINT (Bruker, 1998); CrystalStructure (Rigaku/MSC & Rigaku Corporation, 2003)'
_computing_molecular_graphics 'ORTEPII (Johnson, 1976)'
_computing_publication_material CrystalStructure
_computing_structure_refinement 'CRYSTALS (Watkin et al., 1996)'
_computing_structure_solution 'SHELXS97 (Sheldrick, 1997)'
_diffrn_measured_fraction_theta_full 0.9060
_diffrn_measured_fraction_theta_max 0.9060
_diffrn_measurement_device_type 'Bruker SMART CCD'
_diffrn_measurement_method ' \w and \f scan'
_diffrn_radiation_type 'Mo K\a'
_diffrn_radiation_wavelength 0.71073
_diffrn_reflns_av_R_equivalents 0.064
_diffrn_reflns_limit_h_max 20
_diffrn_reflns_limit_h_min -20
_diffrn_reflns_limit_k_max 21
_diffrn_reflns_limit_k_min -21
_diffrn_reflns_limit_l_max 14
_diffrn_reflns_limit_l_min -14
_diffrn_reflns_number 32129
_diffrn_reflns_theta_full 28.55
_diffrn_reflns_theta_max 28.55
_exptl_absorpt_coefficient_mu 1.980
_exptl_absorpt_correction_T_max 0.574
_exptl_absorpt_correction_T_min 0.282
_exptl_absorpt_correction_type multi-scan
_exptl_absorpt_process_details 'SADABS (Sheldrick, 1997)'
_exptl_crystal_colour colourless
_exptl_crystal_density_diffrn 1.849
_exptl_crystal_density_method 'not measured'
_exptl_crystal_description block
_exptl_crystal_F_000 1492.00
_exptl_crystal_size_max 0.45
_exptl_crystal_size_mid 0.34
_exptl_crystal_size_min 0.28
_refine_diff_density_max 1.54
_refine_diff_density_min -2.31
_refine_ls_abs_structure_details 'Flack (1983). 2764 Friedel Pairs'
_refine_ls_abs_structure_Flack 0.00(4)
_refine_ls_extinction_method none
_refine_ls_goodness_of_fit_ref 1.047
_refine_ls_hydrogen_treatment constr
_refine_ls_number_parameters 342
_refine_ls_number_reflns 6341
_refine_ls_R_factor_gt 0.0400
_refine_ls_shift/su_max 0.0050
_refine_ls_structure_factor_coef F
_refine_ls_weighting_details 'w = 1/[0.0002Fo^2^ + 0.6\s(Fo^2^) + 0.0001]'
_refine_ls_weighting_scheme calc
_refine_ls_wR_factor_ref 0.0470
_reflns_number_gt 3239
_reflns_number_total 6341
_reflns_threshold_expression F^2^>2.0\s(F^2^)
_cod_data_source_file b608481h.txt
_cod_original_formula_sum 'C44 H50 Cl6 F12 N4 Pd2 Sb2 '
_cod_database_code 7101552

loop_
_symmetry_equiv_pos_site_id
_symmetry_equiv_pos_as_xyz
1 +X,+Y,+Z
2 1/2+X,1/2-Y,-Z
3 1/2-X,1/2+Y,-Z
4 -X,-Y,+Z

loop_
_atom_site_label
_atom_site_type_symbol
_atom_site_fract_x
_atom_site_fract_y
_atom_site_fract_z
_atom_site_U_iso_or_equiv
_atom_site_adp_type
_atom_site_occupancy
_atom_site_symmetry_multiplicity
_atom_site_calc_flag
_atom_site_refinement_flags
Sb(2) Sb 0.39581(4) 0.25332(4) -0.03768(5) 0.0800(2) Uani 1.00 1 d .
Pd(1) Pd 0.40617(4) 0.42009(3) 0.41587(5) 0.0541(2) Uani 1.00 1 d .
Cl(1) Cl 0.2176(3) 0.3626(3) 0.2154(6) 0.258(3) Uani 1.00 1 d .
Cl(2) Cl 0.1689(4) 0.2356(4) 0.3739(6) 0.309(4) Uani 1.00 1 d .
Cl(3) Cl 0.0700(3) 0.3796(4) 0.3350(7) 0.339(4) Uani 1.00 1 d .
F(1) F 0.2845(4) 0.2354(5) 0.0055(8) 0.184(3) Uani 1.00 1 d .
F(2) F 0.4304(6) 0.2308(5) 0.1167(7) 0.216(4) Uani 1.00 1 d .
F(4) F 0.5044(5) 0.2737(5) -0.0785(12) 0.265(5) Uani 1.00 1 d .
F(5) F 0.3555(6) 0.2728(5) -0.1879(6) 0.200(4) Uani 1.00 1 d .
F(6) F 0.3819(3) 0.3614(3) 0.0126(6) 0.134(2) Uani 1.00 1 d .
F(7) F 0.4054(4) 0.1421(3) -0.0788(6) 0.137(2) Uani 1.00 1 d .
N(1) N 0.4024(4) 0.5104(3) 0.2746(4) 0.048(2) Uani 1.00 1 d .
N(2) N 0.3069(4) 0.5003(3) 0.4808(5) 0.051(2) Uani 1.00 1 d .
C(1) C 0.4578(4) 0.5208(4) 0.1794(6) 0.048(2) Uani 1.00 1 d .
C(2) C 0.4341(4) 0.5674(4) 0.0806(8) 0.063(2) Uani 1.00 1 d .
C(3) C 0.3573(5) 0.6062(5) 0.0737(8) 0.065(3) Uani 1.00 1 d .
C(4) C 0.3045(5) 0.5976(5) 0.1733(7) 0.068(3) Uani 1.00 1 d .
C(5) C 0.3279(4) 0.5501(4) 0.2737(7) 0.052(2) Uani 1.00 1 d .
C(6) C 0.2727(4) 0.5428(4) 0.3831(7) 0.054(2) Uani 1.00 1 d .
C(7) C 0.1953(5) 0.5798(5) 0.3927(7) 0.071(3) Uani 1.00 1 d .
C(8) C 0.1488(5) 0.5717(6) 0.5002(8) 0.079(3) Uani 1.00 1 d .
C(9) C 0.1842(5) 0.5328(4) 0.6003(8) 0.063(3) Uani 1.00 1 d .
C(10) C 0.1424(5) 0.5268(5) 0.7232(8) 0.071(3) Uani 1.00 1 d .
C(11) C 0.2075(6) 0.5533(5) 0.8169(8) 0.081(3) Uani 1.00 1 d .
C(12) C 0.2447(5) 0.4653(5) 0.8048(7) 0.066(3) Uani 1.00 1 d .
C(13) C 0.3033(5) 0.4607(5) 0.6974(7) 0.058(2) Uani 1.00 1 d .
C(14) C 0.2641(4) 0.4982(4) 0.5858(8) 0.050(2) Uani 1.00 1 d .
C(15) C 0.1532(5) 0.4371(6) 0.7741(8) 0.079(3) Uani 1.00 1 d .
C(16) C 0.1001(6) 0.4237(6) 0.8938(8) 0.123(4) Uani 1.00 1 d .
C(17) C 0.1453(6) 0.3651(6) 0.6911(9) 0.099(4) Uani 1.00 1 d .
C(18) C 0.3893(6) 0.4983(6) 0.7272(8) 0.099(4) Uani 1.00 1 d .
C(19) C 0.4031(7) 0.3120(5) 0.5288(9) 0.113(4) Uani 1.00 1 d .
C(20) C 0.4337(9) 0.2947(6) 0.4148(12) 0.154(6) Uani 1.00 1 d .
C(21) C 0.4955(6) 0.3299(5) 0.3556(8) 0.081(3) Uani 1.00 1 d .
C(22) C 0.1371(3) 0.3100(3) 0.2675(5) 0.196(8) Uani 1.00 1 d .
H(1) H 0.4714 0.5737 0.0137 0.076 Uiso 1.00 1 c R
H(2) H 0.3413 0.6377 0.0029 0.077 Uiso 1.00 1 c R
H(3) H 0.2519 0.6246 0.1721 0.081 Uiso 1.00 1 c R
H(4) H 0.1735 0.6110 0.3252 0.086 Uiso 1.00 1 c R
H(5) H 0.0938 0.5928 0.5040 0.095 Uiso 1.00 1 c R
H(6) H 0.0892 0.5520 0.7306 0.086 Uiso 1.00 1 c R
H(7) H 0.2425 0.5984 0.7906 0.097 Uiso 1.00 1 c R
H(8) H 0.1862 0.5660 0.8963 0.097 Uiso 1.00 1 c R
H(9) H 0.2660 0.4424 0.8793 0.080 Uiso 1.00 1 c R
H(10) H 0.3115 0.4018 0.6805 0.070 Uiso 1.00 1 c R
H(11) H 0.1366 0.3977 0.9510 0.147 Uiso 1.00 1 c R
H(12) H 0.0887 0.4806 0.9191 0.147 Uiso 1.00 1 c R
H(13) H 0.0542 0.3880 0.8756 0.147 Uiso 1.00 1 c R
H(14) H 0.0892 0.3474 0.6952 0.119 Uiso 1.00 1 c R
H(15) H 0.1813 0.3206 0.7168 0.119 Uiso 1.00 1 c R
H(16) H 0.1584 0.3809 0.6089 0.119 Uiso 1.00 1 c R
H(17) H 0.3891 0.5570 0.7053 0.119 Uiso 1.00 1 c R
H(18) H 0.4303 0.4686 0.6815 0.119 Uiso 1.00 1 c R
H(19) H 0.3996 0.4928 0.8129 0.119 Uiso 1.00 1 c R
H(20) H 0.4275 0.3556 0.5776 0.135 Uiso 1.00 1 c R
H(21) H 0.3573 0.2805 0.5595 0.135 Uiso 1.00 1 c R
H(22) H 0.4061 0.2503 0.3716 0.184 Uiso 1.00 1 c R
H(23) H 0.5262 0.3747 0.3928 0.098 Uiso 1.00 1 c R
H(24) H 0.5097 0.3105 0.2754 0.098 Uiso 1.00 1 c R
H(25) H 0.1103 0.2819 0.2010 0.235 Uiso 1.00 1 c R

loop_
_atom_site_aniso_label
_atom_site_aniso_U_11
_atom_site_aniso_U_22
_atom_site_aniso_U_33
_atom_site_aniso_U_12
_atom_site_aniso_U_13
_atom_site_aniso_U_23
Sb(2) 0.0835(4) 0.0641(3) 0.0923(4) -0.0088(4) -0.0191(4) -0.0078(3)
Pd(1) 0.0640(3) 0.0503(3) 0.0480(3) 0.0172(3) 0.0049(3) 0.0067(3)
Cl(1) 0.197(6) 0.274(6) 0.304(7) -0.041(5) 0.074(5) -0.060(5)
Cl(2) 0.403(10) 0.235(6) 0.289(8) 0.049(7) 0.095(7) -0.004(6)
Cl(3) 0.236(7) 0.364(9) 0.416(10) 0.016(6) 0.025(6) -0.204(8)
F(1) 0.138(6) 0.154(6) 0.260(9) -0.069(5) 0.025(6) -0.064(7)
F(2) 0.329(12) 0.171(7) 0.149(6) 0.096(7) -0.140(8) -0.058(5)
F(4) 0.126(6) 0.191(8) 0.48(2) -0.069(5) 0.120(8) -0.205(10)
F(5) 0.344(13) 0.138(6) 0.116(5) -0.001(7) -0.048(6) 0.037(4)
F(6) 0.110(5) 0.073(3) 0.219(7) -0.009(3) 0.012(5) -0.021(4)
F(7) 0.170(5) 0.080(3) 0.160(5) -0.003(4) -0.014(6) -0.036(4)
N(1) 0.062(4) 0.042(3) 0.040(3) -0.005(3) 0.002(4) 0.002(2)
N(2) 0.055(4) 0.049(3) 0.049(4) 0.004(3) -0.004(3) 0.008(3)
C(1) 0.062(5) 0.037(4) 0.045(4) -0.010(3) -0.013(4) 0.001(3)
C(2) 0.075(5) 0.056(4) 0.058(4) -0.013(4) 0.002(4) -0.002(4)
C(3) 0.072(5) 0.075(5) 0.047(5) 0.007(4) -0.007(4) 0.016(4)
C(4) 0.061(5) 0.075(6) 0.068(5) 0.009(4) -0.005(4) 0.011(4)
C(5) 0.046(5) 0.053(4) 0.059(5) 0.009(3) -0.005(4) 0.009(4)
C(6) 0.052(5) 0.044(4) 0.065(5) 0.008(3) -0.005(4) 0.003(3)
C(7) 0.064(5) 0.076(5) 0.074(6) 0.027(5) -0.005(5) 0.017(5)
C(8) 0.055(5) 0.088(6) 0.095(7) 0.030(5) 0.012(5) 0.013(6)
C(9) 0.065(5) 0.051(4) 0.073(6) 0.004(4) 0.006(5) -0.001(4)
C(10) 0.060(6) 0.076(6) 0.079(6) 0.020(5) 0.030(5) 0.013(5)
C(11) 0.081(6) 0.071(6) 0.090(7) 0.012(5) 0.017(5) -0.012(5)
C(12) 0.061(5) 0.078(5) 0.061(5) -0.004(4) 0.004(4) -0.001(4)
C(13) 0.048(5) 0.072(5) 0.055(5) 0.003(4) -0.001(4) 0.001(4)
C(14) 0.043(4) 0.052(4) 0.056(4) 0.007(3) 0.005(4) 0.002(4)
C(15) 0.076(6) 0.088(7) 0.074(6) -0.005(5) 0.013(5) -0.002(5)
C(16) 0.080(6) 0.153(9) 0.134(8) 0.003(9) 0.033(8) 0.059(8)
C(17) 0.096(8) 0.090(7) 0.111(8) -0.014(6) -0.007(6) 0.019(6)
C(18) 0.077(7) 0.142(8) 0.077(6) -0.017(7) 0.022(6) 0.017(6)
C(19) 0.188(11) 0.058(5) 0.093(7) 0.043(7) 0.057(9) 0.027(5)
C(20) 0.24(2) 0.075(7) 0.144(10) 0.073(9) 0.081(12) 0.044(7)
C(21) 0.128(8) 0.041(5) 0.075(6) 0.024(5) 0.044(6) 0.007(4)
C(22) 0.15(2) 0.27(2) 0.17(2) -0.05(2) 0.038(12) -0.06(1)

loop_
_atom_type_symbol
_atom_type_description
_atom_type_scat_dispersion_real
_atom_type_scat_dispersion_imag
_atom_type_scat_source
C C 0.003 0.002
;
International Tables for Crystallography
(1992, Vol. C, Tables 4.2.6.8 and 6.1.1.4)
;
H H 0.000 0.000
;
International Tables for Crystallography
(1992, Vol. C, Table 6.1.1.4)
;
N N 0.006 0.003
;
International Tables for Crystallography
(1992, Vol. C, Tables 4.2.6.8 and 6.1.1.4)
;
Cl Cl 0.148 0.159
;
International Tables for Crystallography
(1992, Vol. C, Tables 4.2.6.8 and 6.1.1.4)
;
F F 0.017 0.010
;
International Tables for Crystallography
(1992, Vol. C, Tables 4.2.6.8 and 6.1.1.4)
;
Pd Pd -0.999 1.007
;
International Tables for Crystallography
(1992, Vol. C, Tables 4.2.6.8 and 6.1.1.4)
;
Sb Sb -0.587 1.546
;
International Tables for Crystallography
(1992, Vol. C, Tables 4.2.6.8 and 6.1.1.4)
;

loop_
_geom_angle_atom_site_label_1
_geom_angle_atom_site_label_2
_geom_angle_atom_site_label_3
_geom_angle
_geom_angle_site_symmetry_2
_geom_angle_site_symmetry_3
F(2) Sb(2) F(1) 92.1(4) . .
F(4) Sb(2) F(1) 178.5(4) . .
F(5) Sb(2) F(1) 84.5(4) . .
F(6) Sb(2) F(1) 86.8(3) . .
F(7) Sb(2) F(1) 90.0(3) . .
F(4) Sb(2) F(2) 87.8(5) . .
F(5) Sb(2) F(2) 176.4(4) . .
F(6) Sb(2) F(2) 86.6(3) . .
F(7) Sb(2) F(2) 90.8(3) . .
F(5) Sb(2) F(4) 95.7(5) . .
F(6) Sb(2) F(4) 91.7(3) . .
F(7) Sb(2) F(4) 91.5(3) . .
F(6) Sb(2) F(5) 94.1(3) . .
F(7) Sb(2) F(5) 88.3(3) . .
F(7) Sb(2) F(6) 175.8(3) . .
N(2) Pd(1) N(1) 79.9(2) . .
Pd(1) N(1) C(1) 127.8(4) . .
Pd(1) N(1) C(5) 109.9(4) . .
C(19) Pd(1) N(1) 168.2(3) . .
C(20) Pd(1) N(1) 131.5(4) . .
C(21) Pd(1) N(1) 104.0(3) . .
Pd(1) N(2) C(6) 109.3(4) . .
Pd(1) N(2) C(14) 130.6(4) . .
C(19) Pd(1) N(2) 105.2(3) . .
C(20) Pd(1) N(2) 137.3(4) . .
C(21) Pd(1) N(2) 173.9(3) . .
Pd(1) C(19) C(20) 67.6(6) . .
C(20) Pd(1) C(19) 38.7(5) . .
C(21) Pd(1) C(19) 70.1(4) . .
Pd(1) C(19) H(20) 74.7412 . .
Pd(1) C(19) H(21) 130.1214 . .
Pd(1) C(20) C(19) 73.7(6) . .
Pd(1) C(20) C(21) 76.2(6) . .
C(21) Pd(1) C(20) 36.8(5) . .
Pd(1) C(20) H(22) 127.7065 . .
Pd(1) C(21) C(20) 67.0(6) . .
Pd(1) C(21) H(23) 74.5155 . .
Pd(1) C(21) H(24) 131.1811 . .
Cl(1) C(22) Cl(2) 109.5(4) . .
Cl(1) C(22) Cl(3) 109.5(4) . .
Cl(1) C(22) H(25) 109.4412 . .
Cl(2) C(22) Cl(3) 109.5(4) . .
Cl(2) C(22) H(25) 109.4414 . .
Cl(3) C(22) H(25) 109.4412 . .
N(1) C(1) C(1) 122.4(6) . 66504
C(5) N(1) C(1) 121.2(5) . .
N(1) C(1) C(2) 118.3(6) . .
N(1) C(5) C(6) 119.4(6) . .
N(1) C(5) C(4) 119.9(6) . .
N(2) C(6) C(5) 114.4(6) . .
C(14) N(2) C(6) 117.7(6) . .
N(2) C(6) C(7) 120.7(7) . .
N(2) C(14) C(13) 119.0(6) . .
N(2) C(14) C(9) 124.1(7) . .
C(1) C(1) C(2) 119.2(6) 66504 66504
C(2) C(1) C(1) 119.2(6) . 66504
C(1) C(1) N(1) 122.4(6) 66504 66504
C(1) C(2) C(3) 122.2(7) . .
C(1) C(2) H(1) 118.8790 . .
C(2) C(3) C(4) 117.9(7) . .
H(1) C(2) C(3) 118.8793 . .
C(2) C(3) H(2) 121.0333 . .
C(3) C(4) C(5) 120.2(7) . .
C(3) C(4) H(3) 119.9030 . .
H(2) C(3) C(4) 121.0345 . .
C(4) C(5) C(6) 120.6(6) . .
H(3) C(4) C(5) 119.9028 . .
C(5) C(6) C(7) 124.8(7) . .
C(6) C(7) C(8) 120.9(7) . .
C(6) C(7) H(4) 119.5505 . .
C(7) C(8) C(9) 118.6(7) . .
H(4) C(7) C(8) 119.5515 . .
C(7) C(8) H(5) 120.6779 . .
C(8) C(9) C(14) 117.7(7) . .
H(5) C(8) C(9) 120.6789 . .
C(8) C(9) C(10) 123.1(7) . .
C(14) C(9) C(10) 119.2(7) . .
C(9) C(10) C(11) 105.5(7) . .
C(9) C(10) H(6) 117.1925 . .
C(9) C(10) C(15) 109.3(7) . .
C(9) C(14) C(13) 116.8(7) . .
H(6) C(10) C(11) 117.1927 . .
C(10) C(11) H(7) 114.4851 . .
C(10) C(11) C(12) 88.3(6) . .
C(15) C(10) C(11) 85.9(6) . .
C(10) C(11) H(8) 114.4857 . .
H(6) C(10) C(15) 117.1926 . .
C(10) C(15) C(12) 85.8(6) . .
C(10) C(15) C(17) 118.9(8) . .
C(10) C(15) C(16) 111.2(7) . .
C(11) C(12) C(13) 111.2(7) . .
H(7) C(11) C(12) 114.4849 . .
C(11) C(12) C(15) 84.2(6) . .
H(8) C(11) C(12) 114.4851 . .
C(11) C(12) H(9) 114.4907 . .
H(8) C(11) H(7) 109.4598 . .
C(12) C(13) C(14) 110.1(6) . .
C(12) C(13) H(10) 106.5172 . .
C(12) C(13) C(18) 112.7(6) . .
C(15) C(12) C(13) 114.4(6) . .
H(9) C(12) C(13) 114.4909 . .
C(12) C(15) C(17) 115.6(7) . .
H(9) C(12) C(15) 114.4908 . .
C(12) C(15) C(16) 112.0(7) . .
H(10) C(13) C(14) 106.5170 . .
C(18) C(13) C(14) 113.9(6) . .
H(10) C(13) C(18) 106.5165 . .
C(13) C(18) H(18) 109.4701 . .
C(13) C(18) H(17) 108.2730 . .
C(13) C(18) H(19) 109.2386 . .
C(17) C(15) C(16) 111.2(8) . .
C(15) C(16) H(11) 104.9619 . .
C(15) C(16) H(12) 102.7212 . .
C(15) C(16) H(13) 109.4703 . .
C(15) C(17) H(16) 111.2295 . .
C(15) C(17) H(14) 106.3968 . .
C(15) C(17) H(15) 109.4696 . .
H(12) C(16) H(11) 109.4540 . .
H(13) C(16) H(11) 111.6766 . .
H(13) C(16) H(12) 117.4801 . .
H(16) C(17) H(14) 109.4698 . .
H(15) C(17) H(14) 110.9866 . .
H(16) C(17) H(15) 109.2696 . .
H(18) C(18) H(17) 110.0677 . .
H(19) C(18) H(17) 109.4760 . .
H(19) C(18) H(18) 110.2804 . .
C(19) C(20) C(21) 129(1) . .
H(20) C(19) C(20) 119.9998 . .
H(21) C(19) C(20) 120.0002 . .
C(19) C(20) H(22) 115.0663 . .
H(21) C(19) H(20) 120.0000 . .
H(22) C(20) C(21) 115.0668 . .
C(20) C(21) H(23) 119.9997 . .
C(20) C(21) H(24) 120.0004 . .
H(24) C(21) H(23) 119.9998 . .

loop_
_geom_bond_atom_site_label_1
_geom_bond_atom_site_label_2
_geom_bond_distance
_geom_bond_site_symmetry_2
Sb(2) F(1) 1.882(7) .
Sb(2) F(2) 1.803(8) .
Sb(2) F(4) 1.840(8) .
Sb(2) F(5) 1.784(7) .
Sb(2) F(6) 1.791(5) .
Sb(2) F(7) 1.804(5) .
Pd(1) N(1) 2.088(5) .
Pd(1) N(2) 2.157(5) .
Pd(1) C(19) 2.090(8) .
Pd(1) C(20) 2.01(1) .
Pd(1) C(21) 2.125(9) .
Cl(1) C(22) 1.642(7) .
Cl(2) C(22) 1.720(8) .
Cl(3) C(22) 1.704(8) .
N(1) C(1) 1.378(9) .
N(1) C(5) 1.357(9) .
N(2) C(6) 1.369(9) .
N(2) C(14) 1.34(1) .
C(1) C(1) 1.512(9) 66504
C(1) C(2) 1.35(1) .
C(2) C(3) 1.38(1) .
C(2) H(1) 0.9500 .
C(3) C(4) 1.39(1) .
C(3) H(2) 0.9500 .
C(4) C(5) 1.37(1) .
C(4) H(3) 0.9500 .
C(5) C(6) 1.49(1) .
C(6) C(7) 1.38(1) .
C(7) C(8) 1.39(1) .
C(7) H(4) 0.9500 .
C(8) C(9) 1.37(1) .
C(8) H(5) 0.9500 .
C(9) C(10) 1.50(1) .
C(9) C(14) 1.41(1) .
C(10) C(11) 1.52(1) .
C(10) C(15) 1.52(1) .
C(10) H(6) 0.9500 .
C(11) C(12) 1.51(1) .
C(11) H(7) 0.9500 .
C(11) H(8) 0.9500 .
C(12) C(13) 1.51(1) .
C(12) C(15) 1.58(1) .
C(12) H(9) 0.9500 .
C(13) C(14) 1.49(1) .
C(13) C(18) 1.54(1) .
C(13) H(10) 0.9500 .
C(15) C(16) 1.57(1) .
C(15) C(17) 1.45(1) .
C(16) H(11) 0.9499 .
C(16) H(12) 0.9500 .
C(16) H(13) 0.9500 .
C(17) H(14) 0.9500 .
C(17) H(15) 0.9500 .
C(17) H(16) 0.9500 .
C(18) H(17) 0.9500 .
C(18) H(18) 0.9500 .
C(18) H(19) 0.9500 .
C(19) C(20) 1.36(2) .
C(19) H(20) 0.9500 .
C(19) H(21) 0.9500 .
C(20) C(21) 1.31(2) .
C(20) H(22) 0.9500 .
C(21) H(23) 0.9500 .
C(21) H(24) 0.9500 .
C(22) H(25) 0.9500 .

loop_
_geom_contact_atom_site_label_1
_geom_contact_atom_site_label_2
_geom_contact_distance
_geom_contact_site_symmetry_2
Sb(2) H(1) 3.5011 66504
Sb(2) H(3) 3.4508 54503
Sb(2) H(8) 3.5665 54603
Pd(1) C(1) 3.128(7) .
Pd(1) C(1) 3.508(7) 66504
Pd(1) C(5) 2.852(7) .
Pd(1) C(6) 2.912(7) .
Pd(1) C(13) 3.540(7) .
Pd(1) C(14) 3.192(7) .
Pd(1) H(10) 3.2697 .
Pd(1) H(18) 3.0099 .
Pd(1) H(20) 2.0558 .
Pd(1) H(21) 2.7984 .
Pd(1) H(22) 2.7009 .
Pd(1) H(23) 2.0833 .
Pd(1) H(23) 3.4026 66504
Pd(1) H(24) 2.8419 .
Cl(1) Cl(2) 2.746(8) .
Cl(1) Cl(3) 2.733(8) .
Cl(1) F(1) 3.22(1) .
Cl(1) F(6) 3.452(8) .
Cl(1) C(5) 3.492(9) .
Cl(1) C(6) 3.474(9) .
Cl(1) H(11) 3.2051 55401
Cl(1) H(25) 2.1532 .
Cl(2) Cl(3) 2.797(8) .
Cl(2) H(7) 3.1401 54603
Cl(2) H(16) 3.4240 .
Cl(2) H(17) 3.0718 54603
Cl(2) H(25) 2.2250 .
Cl(3) H(5) 3.2525 56504
Cl(3) H(16) 3.3023 .
Cl(3) H(25) 2.2100 .
F(1) F(2) 2.65(1) .
F(1) F(5) 2.46(1) .
F(1) F(6) 2.525(8) .
F(1) F(7) 2.607(9) .
F(1) C(3) 3.18(1) 54503
F(1) C(4) 3.24(1) 54503
F(1) C(11) 3.45(1) 54603
F(1) H(2) 2.5476 54503
F(1) H(3) 2.6617 54503
F(1) H(7) 3.1140 54603
F(1) H(8) 2.8983 54603
F(1) H(9) 3.5311 55401
F(1) H(11) 3.5393 55401
F(2) F(4) 2.53(1) .
F(2) F(5) 3.59(1) .
F(2) F(6) 2.464(9) .
F(2) F(7) 2.57(1) .
F(2) C(20) 3.39(2) .
F(2) C(21) 3.20(1) .
F(2) H(6) 3.2686 54603
F(2) H(8) 3.1993 54603
F(2) H(13) 2.7338 55602
F(2) H(14) 3.5030 55602
F(2) H(22) 2.8142 .
F(2) H(24) 2.4852 .
F(4) F(5) 2.69(1) .
F(4) F(6) 2.61(1) .
F(4) F(7) 2.61(1) .
F(4) C(2) 3.19(1) 66504
F(4) C(3) 3.36(1) 66504
F(4) C(22) 3.25(1) 55502
F(4) H(1) 2.6186 66504
F(4) H(2) 2.9891 66504
F(4) H(13) 3.4527 55602
F(4) H(25) 2.3382 55502
F(5) F(6) 2.617(9) .
F(5) F(7) 2.499(9) .
F(5) C(12) 3.51(1) 55401
F(5) C(13) 3.30(1) 55401
F(5) C(19) 3.23(1) 55401
F(5) H(3) 2.9041 54503
F(5) H(4) 2.9768 54503
F(5) H(9) 3.1112 55401
F(5) H(10) 2.5748 55401
F(5) H(15) 3.0947 55401
F(5) H(18) 3.5883 55401
F(5) H(19) 3.5168 55401
F(5) H(20) 3.0866 55401
F(5) H(21) 2.7481 55401
F(6) F(7) 3.593(7) .
F(6) C(1) 3.319(8) .
F(6) C(2) 3.414(8) .
F(6) C(2) 3.264(9) 66504
F(6) C(12) 3.56(1) 55401
F(6) H(1) 2.5820 66504
F(6) H(9) 2.6879 55401
F(6) H(19) 3.0038 55401
F(7) H(3) 2.7536 54503
F(7) H(4) 3.0061 54503
F(7) H(8) 2.7472 54603
F(7) H(12) 3.0675 54603
F(7) H(13) 3.3000 55602
N(1) N(1) 3.17(1) 66504
N(1) N(2) 2.726(8) .
N(1) C(1) 2.534(9) 66504
N(1) C(2) 2.346(9) .
N(1) C(2) 3.59(1) 66504
N(1) C(3) 2.747(9) .
N(1) C(4) 2.36(1) .
N(1) C(6) 2.461(9) .
N(1) C(21) 3.321(9) .
N(1) C(21) 3.12(1) 66504
N(1) H(1) 3.2036 .
N(1) H(3) 3.2197 .
N(1) H(23) 3.1888 .
N(1) H(23) 2.4937 66504
N(1) H(24) 3.5772 .
N(1) H(24) 3.1437 66504
N(2) C(5) 2.405(9) .
N(2) C(7) 2.39(1) .
N(2) C(8) 2.799(9) .
N(2) C(9) 2.43(1) .
N(2) C(13) 2.435(9) .
N(2) C(18) 2.99(1) .
N(2) C(19) 3.37(1) .
N(2) H(4) 3.2433 .
N(2) H(10) 2.6631 .
N(2) H(16) 3.3484 .
N(2) H(17) 2.9172 .
N(2) H(18) 2.9979 .
N(2) H(20) 3.1692 .
N(2) H(23) 3.4683 66504
C(1) Pd(1) 3.508(7) 66504
C(1) N(1) 2.534(9) 66504
C(1) C(2) 2.47(1) 66504
C(1) C(3) 2.40(1) .
C(1) C(4) 2.76(1) .
C(1) C(5) 2.38(1) .
C(1) C(21) 3.12(1) 66504
C(1) H(1) 1.9942 .
C(1) H(1) 2.5964 66504
C(1) H(2) 3.2528 .
C(1) H(23) 3.4394 .
C(1) H(23) 2.8500 66504
C(1) H(24) 3.5531 .
C(1) H(24) 2.8884 66504
C(2) F(4) 3.19(1) 66504
C(2) F(6) 3.264(9) 66504
C(2) N(1) 3.59(1) 66504
C(2) C(1) 2.47(1) 66504
C(2) C(2) 3.00(1) 66504
C(2) C(4) 2.37(1) .
C(2) C(5) 2.72(1) .
C(2) C(21) 3.58(1) 66504
C(2) H(1) 2.7836 66504
C(2) H(2) 2.0438 .
C(2) H(3) 3.2369 .
C(2) H(19) 3.1827 55401
C(2) H(23) 3.5696 66504
C(2) H(24) 2.9938 66504
C(3) F(1) 3.18(1) 55503
C(3) F(4) 3.36(1) 66504
C(3) C(5) 2.39(1) .
C(3) H(1) 2.0227 .
C(3) H(3) 2.0330 .
C(3) H(7) 3.5948 55401
C(3) H(8) 3.4309 55401
C(3) H(19) 3.4124 55401
C(3) H(24) 3.3371 66504
C(4) F(1) 3.24(1) 55503
C(4) C(6) 2.49(1) .
C(4) C(7) 2.98(1) .
C(4) H(1) 3.2308 .
C(4) H(2) 2.0440 .
C(4) H(4) 2.6946 .
C(4) H(24) 3.5129 66504
C(5) C(7) 2.55(1) .
C(5) C(21) 3.53(1) 66504
C(5) H(2) 3.2534 .
C(5) H(3) 2.0220 .
C(5) H(4) 2.7325 .
C(5) H(23) 2.9372 66504
C(5) H(24) 3.4150 66504
C(6) C(8) 2.42(1) .
C(6) C(9) 2.76(1) .
C(6) C(14) 2.31(1) .
C(6) H(3) 2.6471 .
C(6) H(4) 2.0285 .
C(6) H(5) 3.2736 .
C(6) H(23) 3.5011 66504
C(7) C(9) 2.38(1) .
C(7) C(14) 2.70(1) .
C(7) H(3) 2.6601 .
C(7) H(5) 2.0490 .
C(7) H(21) 3.2972 55603
C(8) C(10) 2.53(1) .
C(8) C(11) 3.58(1) .
C(8) C(14) 2.38(1) .
C(8) H(4) 2.0380 .
C(8) H(6) 2.7003 .
C(8) H(7) 3.5256 .
C(8) H(16) 3.2163 .
C(8) H(21) 3.3339 55603
C(8) H(22) 3.2470 55603
C(9) C(11) 2.40(1) .
C(9) C(12) 2.65(1) .
C(9) C(13) 2.47(1) .
C(9) C(15) 2.46(1) .
C(9) C(17) 2.87(1) .
C(9) H(4) 3.2345 .
C(9) H(5) 2.0277 .
C(9) H(6) 2.1104 .
C(9) H(7) 2.4946 .
C(9) H(8) 3.2583 .
C(9) H(9) 3.5983 .
C(9) H(10) 3.0350 .
C(9) H(14) 3.4426 .
C(9) H(15) 3.5557 .
C(9) H(16) 2.4167 .
C(9) H(17) 3.5275 .
C(10) C(12) 2.11(1) .
C(10) C(13) 2.81(1) .
C(10) C(14) 2.51(1) .
C(10) C(16) 2.55(1) .
C(10) C(17) 2.56(1) .
C(10) H(5) 2.7126 .
C(10) H(7) 2.1008 .
C(10) H(8) 2.1008 .
C(10) H(9) 2.9356 .
C(10) H(10) 3.3956 .
C(10) H(11) 3.1972 .
C(10) H(12) 2.4101 .
C(10) H(13) 3.0825 .
C(10) H(14) 2.9539 .
C(10) H(15) 3.2900 .
C(10) H(16) 2.6131 .
C(11) F(1) 3.45(1) 55603
C(11) C(13) 2.49(1) .
C(11) C(14) 2.81(1) .
C(11) C(15) 2.07(1) .
C(11) C(16) 2.80(1) .
C(11) C(17) 3.40(1) .
C(11) C(18) 3.22(1) .
C(11) H(2) 3.2436 55601
C(11) H(6) 2.1298 .
C(11) H(9) 2.0899 .
C(11) H(10) 3.2642 .
C(11) H(11) 3.0613 .
C(11) H(12) 2.4937 .
C(11) H(17) 3.1803 .
C(11) H(19) 3.2494 .
C(12) F(5) 3.51(1) 55601
C(12) F(6) 3.56(1) 55601
C(12) C(14) 2.45(1) .
C(12) C(16) 2.61(1) .
C(12) C(17) 2.56(1) .
C(12) C(18) 2.54(1) .
C(12) H(6) 2.9695 .
C(12) H(7) 2.0899 .
C(12) H(8) 2.0899 .
C(12) H(10) 1.9956 .
C(12) H(11) 2.5895 .
C(12) H(12) 2.8232 .
C(12) H(13) 3.3995 .
C(12) H(14) 3.3404 .
C(12) H(15) 2.6650 .
C(12) H(16) 2.8683 .
C(12) H(17) 2.9480 .
C(12) H(18) 3.2883 .
C(12) H(19) 2.5437 .
C(13) F(5) 3.30(1) 55601
C(13) C(15) 2.59(1) .
C(13) C(17) 2.96(1) .
C(13) C(19) 3.37(1) .
C(13) H(7) 2.5770 .
C(13) H(8) 3.3131 .
C(13) H(9) 2.0869 .
C(13) H(15) 2.9593 .
C(13) H(16) 2.8258 .
C(13) H(17) 2.0511 .
C(13) H(18) 2.0652 .
C(13) H(19) 2.0625 .
C(13) H(20) 2.9045 .
C(13) H(21) 3.3112 .
C(14) C(15) 2.88(1) .
C(14) C(17) 3.06(1) .
C(14) C(18) 2.54(1) .
C(14) H(5) 3.2514 .
C(14) H(6) 3.3446 .
C(14) H(7) 2.7454 .
C(14) H(9) 3.3064 .
C(14) H(10) 1.9804 .
C(14) H(15) 3.3983 .
C(14) H(16) 2.5218 .
C(14) H(17) 2.5744 .
C(14) H(18) 2.9198 .
C(14) H(19) 3.3018 .
C(14) H(20) 3.4607 .
C(15) H(6) 2.1282 .
C(15) H(7) 2.9145 .
C(15) H(8) 2.4732 .
C(15) H(9) 2.1549 .
C(15) H(10) 2.8107 .
C(15) H(11) 2.0371 .
C(15) H(12) 2.0091 .
C(15) H(13) 2.0916 .
C(15) H(14) 1.9447 .
C(15) H(15) 1.9805 .
C(15) H(16) 2.0004 .
C(16) C(17) 2.50(1) .
C(16) H(6) 2.6844 .
C(16) H(6) 3.5590 56504
C(16) H(8) 2.6270 .
C(16) H(9) 2.7054 .
C(16) H(12) 3.4121 56504
C(16) H(14) 2.4729 .
C(16) H(15) 2.8345 .
C(16) H(16) 3.3044 .
C(17) H(6) 3.0933 .
C(17) H(9) 3.0767 .
C(17) H(10) 2.7530 .
C(17) H(11) 2.8737 .
C(17) H(12) 3.2012 .
C(17) H(13) 2.5137 .
C(17) H(24) 3.5354 45602
C(18) C(18) 3.58(1) 66504
C(18) H(1) 3.5841 55601
C(18) H(7) 2.9278 .
C(18) H(9) 2.7337 .
C(18) H(10) 2.0301 .
C(18) H(18) 3.0060 66504
C(18) H(19) 3.5435 66504
C(18) H(20) 2.8307 .
C(19) F(5) 3.23(1) 55601
C(19) C(21) 2.42(1) .
C(19) H(5) 3.4507 54603
C(19) H(10) 2.6239 .
C(19) H(18) 2.9931 .
C(19) H(22) 1.9625 .
C(19) H(23) 2.6676 .
C(19) H(24) 3.2488 .
C(20) H(5) 3.3113 54603
C(20) H(14) 3.5635 55602
C(20) H(20) 2.0122 .
C(20) H(21) 2.0122 .
C(20) H(23) 1.9661 .
C(20) H(24) 1.9661 .
C(21) N(1) 3.12(1) 66504
C(21) C(1) 3.12(1) 66504
C(21) C(2) 3.58(1) 66504
C(21) C(5) 3.53(1) 66504
C(21) H(14) 3.2088 55602
C(21) H(20) 2.6828 .
C(21) H(21) 3.2416 .
C(21) H(22) 1.9172 .
C(22) F(4) 3.25(1) 45502
H(1) Sb(2) 3.5011 66504
H(1) F(4) 2.6186 66504
H(1) F(6) 2.5820 66504
H(1) C(1) 2.5964 66504
H(1) C(2) 2.7836 66504
H(1) C(18) 3.5841 55401
H(2) F(1) 2.5476 55503
H(2) F(4) 2.9891 66504
H(2) C(11) 3.2436 55401
H(3) Sb(2) 3.4508 55503
H(3) F(1) 2.6617 55503
H(3) F(5) 2.9041 55503
H(3) F(7) 2.7536 55503
H(4) F(5) 2.9768 55503
H(4) F(7) 3.0061 55503
H(5) Cl(3) 3.2525 56504
H(5) C(19) 3.4507 55603
H(5) C(20) 3.3113 55603
H(6) F(2) 3.2686 55603
H(6) C(16) 3.5590 56504
H(7) Cl(2) 3.1401 55603
H(7) F(1) 3.1140 55603
H(7) C(3) 3.5948 55601
H(8) Sb(2) 3.5665 55603
H(8) F(1) 2.8983 55603
H(8) F(2) 3.1993 55603
H(8) F(7) 2.7472 55603
H(8) C(3) 3.4309 55601
H(9) F(1) 3.5311 55601
H(9) F(5) 3.1112 55601
H(9) F(6) 2.6879 55601
H(10) F(5) 2.5748 55601
H(11) Cl(1) 3.2051 55601
H(11) F(1) 3.5393 55601
H(12) F(7) 3.0675 55603
H(12) C(16) 3.4121 56504
H(13) F(2) 2.7338 45602
H(13) F(4) 3.4527 45602
H(13) F(7) 3.3000 45602
H(14) F(2) 3.5030 45602
H(14) C(20) 3.5635 45602
H(14) C(21) 3.2088 45602
H(15) F(5) 3.0947 55601
H(17) Cl(2) 3.0718 55603
H(18) F(5) 3.5883 55601
H(18) C(18) 3.0060 66504
H(19) F(5) 3.5168 55601
H(19) F(6) 3.0038 55601
H(19) C(2) 3.1827 55601
H(19) C(3) 3.4124 55601
H(19) C(18) 3.5435 66504
H(20) F(5) 3.0866 55601
H(21) F(5) 2.7481 55601
H(21) C(7) 3.2972 54603
H(21) C(8) 3.3339 54603
H(22) C(8) 3.2470 54603
H(23) Pd(1) 3.4026 66504
H(23) N(1) 2.4937 66504
H(23) N(2) 3.4683 66504
H(23) C(1) 2.8500 66504
H(23) C(2) 3.5696 66504
H(23) C(5) 2.9372 66504
H(23) C(6) 3.5011 66504
H(24) N(1) 3.1437 66504
H(24) C(1) 2.8884 66504
H(24) C(2) 2.9938 66504
H(24) C(3) 3.3371 66504
H(24) C(4) 3.5129 66504
H(24) C(5) 3.4150 66504
H(24) C(17) 3.5354 55602
H(25) F(4) 2.3382 45502
Pd(1) Pd(1) 3.9340(8) 66504

loop_
_geom_hbond_atom_site_label_D
_geom_hbond_atom_site_label_H
_geom_hbond_atom_site_label_A
_geom_hbond_site_symmetry_A
_geom_hbond_distance_DH
_geom_hbond_distance_HA
_geom_hbond_distance_DA
_geom_hbond_angle_DHA
C(3) H(2) F(1) 3_555 0.95 2.55 3.177(11) 124
C(21) H(23) N(1) 4_665 0.95 2.49 3.123(10) 124
C(21) H(24) F(2) . 0.95 2.49 3.202(12) 132
C(22) H(25) F(4) 2_455 0.95 2.34 3.247(12) 160
